data_8103955
loop_
_publ_author_name
'Henke, H.'

_publ_section_title
;
 Crystal structures, order-disorder transition and twinning of the
 Jahn-Teller system (N O)2 V Cl6
;
_journal_name_full 'Zeitschrift fuer Kristallographie (149,1979-)'
_journal_page_first 617
_journal_page_last 625
_journal_volume 218
_journal_year 2003
_chemical_formula_sum 'Cl6 N2 O2 V'
_chemical_name_systematic '(N O)2 (V Cl6)'
_space_group_IT_number 14
_symmetry_space_group_name_Hall '-P 2yn'
_symmetry_space_group_name_H-M 'P 1 21/n 1'
_cell_angle_alpha 90
_cell_angle_beta 91.35
_cell_angle_gamma 90
_cell_formula_units_Z 2
_cell_length_a 6.622
_cell_length_b 6.667
_cell_length_c 10.276
_cell_volume 453.548
_citation_journal_id_ASTM ZEKRDZ
_cod_data_source_file Henke_ZEKRDZ_2003_979.cif
_cod_data_source_block Cl6N2O2V1
_cod_original_cell_volume 453.5479
_cod_original_sg_symbol_Hall '-P 2ybc (x-z,y,z)'
_cod_original_formula_sum 'Cl6 N2 O2 V1'
_cod_database_code 8103955

loop_
_symmetry_equiv_pos_as_xyz
x,y,z
-x+1/2,y+1/2,-z+1/2
-x,-y,-z
x-1/2,-y-1/2,z-1/2

loop_
_atom_site_label
_atom_site_type_symbol
_atom_site_fract_x
_atom_site_fract_y
_atom_site_fract_z
_atom_site_occupancy
_atom_site_U_iso_or_equiv
Cl3 Cl-1 0.28537 -0.18388 -0.01067 1 0.0
N2 N+3 -0.032 0.467 0.197 0.119 0.0
N1 N+3 0.0565 0.533 0.1966 0.881 0.0
O1 O-2 -0.0312 0.4497 0.2585 0.881 0.0
Cl1 Cl-1 0.02198 -0.01035 0.22736 1 0.0
Cl2 Cl-1 0.19154 0.29333 -0.0012 1 0.0
V1 V+4 0 0 0 1 0.0
O2 O-2 0.027 0.546 0.273 0.119 0.0
